data_7717401
loop_
_publ_author_name
'Geoghegan, Blaise L.'
'Koutsoukos, Spyridon'
'Phonsri, Wasinee'
'Murray, Keith S.'
'Cragg, Peter J.'
'Dymond, Marcus K.'
'Gass, Ian A.'

_publ_section_title
;
 Crystalline bilayer formation in homoleptic low-spin Fe(II) compounds
 with alkyl chain substituents.
;
_journal_issue 46
_journal_name_full 'Dalton transactions (Cambridge, England : 2003)'
_journal_page_first 18698
_journal_page_last 18710
_journal_paper_doi 10.1039/d4dt02667e
_journal_volume 53
_journal_year 2024
_chemical_formula_moiety 'C46 H70 Fe N6, 2(C F3 O3 S)'
_chemical_formula_sum 'C48 H70 F6 Fe N6 O6 S2'
_chemical_formula_weight 1061.10
_space_group_crystal_system monoclinic
_space_group_IT_number 14
_space_group_name_Hall '-P 2ybc'
_space_group_name_H-M_alt 'P 1 21/c 1'
_symmetry_Int_Tables_number 14
_audit_creation_date 2017-08-01
_audit_creation_method
;
Olex2 1.2
(compiled 2017.07.20 svn.r3457 for OlexSys, GUI svn.r5370)
;
_audit_update_record
;
2024-09-09 deposited with the CCDC.	2024-10-28 downloaded from the CCDC.
;
_cell_angle_alpha 90
_cell_angle_beta 104.208(2)
_cell_angle_gamma 90
_cell_formula_units_Z 4
_cell_length_a 27.5740(7)
_cell_length_b 10.1229(2)
_cell_length_c 19.4863(3)
_cell_measurement_reflns_used 18505
_cell_measurement_temperature 100.0
_cell_measurement_theta_max 69.7730
_cell_measurement_theta_min 3.3410
_cell_volume 5272.81(19)
_computing_cell_refinement 'CrysAlisPro 1.171.39.9g (Rigaku OD, 2015)'
_computing_data_collection 'CrysAlisPro 1.171.39.9g (Rigaku OD, 2015)'
_computing_data_reduction 'CrysAlisPro 1.171.39.9g (Rigaku OD, 2015)'
_computing_molecular_graphics 'Olex2 (Dolomanov et al., 2009)'
_computing_publication_material 'Olex2 (Dolomanov et al., 2009)'
_computing_structure_refinement 'olex2.refine (Bourhis et al., 2015)'
_diffrn_ambient_temperature 100.0
_diffrn_detector 'CCD plate'
_diffrn_measured_fraction_theta_full 0.9869
_diffrn_measured_fraction_theta_max 0.9869
_diffrn_measurement_details
;
List of Runs (angles in degrees, time in seconds):

  # Type    Start    End  Width  t~exp~   \w     \q     \k     \f   Frames
#--------------------------------------------------------------------------
  1  \w    -89.00  89.00   0.50    4.00    --    0.00  60.00-180.00  356
  2  \w    -13.00  57.00   0.50    4.00    --    0.00  60.00-150.00  140
  3  \w    -89.00  89.00   0.50    4.00    --    0.00  14.00 120.00  356
  4  \w   -168.00-142.00   0.50   20.00    --  -90.00  60.00  30.00   52
  5  \w   -136.00 -97.00   0.50   20.00    --  -90.00  60.00  30.00   78
  6  \w   -177.00 -77.00   0.50   20.00    --  -90.00  60.00-180.00  200
  7  \w    -45.00  -3.00   0.50   20.00    --  -90.00  60.00-180.00   84
  8  \w    -34.00  -6.00   0.50   20.00    --  -90.00  60.00  30.00   56
  9  \w   -178.00-114.00   0.50   20.00    --  -90.00  60.00 -60.00  128
 10  \w    -78.00  -1.00   0.50   20.00    --  -90.00  60.00 -60.00  154
 11  \w   -127.00 -81.00   0.50   20.00    --  -90.00  60.00-120.00   92
 12  \w    -28.00  -2.00   0.50   20.00    --  -90.00  60.00-120.00   52
 13  \w   -174.00-148.00   0.50   20.00    --  -90.00  60.00  60.00   52
 14  \w   -178.00 -74.00   0.50   20.00    --  -90.00  57.00 120.00  208
 15  \w   -179.00 -99.00   0.50   20.00    --  -90.00  57.00 -30.00  160
 16  \w    -94.00  -2.00   0.50   20.00    --  -90.00  57.00 -30.00  184
 17  \w   -178.00-132.00   0.50   20.00    --  -90.00  57.00  90.00   92
 18  \w    -62.00 -23.00   0.50   20.00    --  -90.00  57.00  90.00   78
 19  \w   -128.00-102.00   0.50   20.00    --  -90.00  43.00  90.00   52
 20  \w    -27.00  -1.00   0.50   20.00    --  -90.00  43.00  90.00   52
 21  \w   -170.00 -85.00   0.50   20.00    --  -90.00  43.00-120.00  170
 22  \w    -37.00 -11.00   0.50   20.00    --  -90.00  43.00-120.00   52
 23  \w    -65.00 -37.00   0.50   20.00    --  -90.00  43.00  90.00   56
 24  \w   -115.00  -1.00   0.50   20.00    --  -90.00  14.00  90.00  228
 25  \w    -89.00 -63.00   0.50   20.00    --  -90.00  14.00 120.00   52
 26  \w   -140.00-100.00   0.50   20.00    --  -90.00  14.00 120.00   80
;
_diffrn_measurement_device 'four-circle diffractometer'
_diffrn_measurement_device_type 'XtaLAB AFC11 (RCD3): quarter-chi single'
_diffrn_measurement_method '\f and \w scans'
_diffrn_orient_matrix_type 'CrysAlisPro convention (1999,Acta A55,543-557)'
_diffrn_orient_matrix_UB_11 0.0055650000
_diffrn_orient_matrix_UB_12 -0.1460214000
_diffrn_orient_matrix_UB_13 -0.0189148000
_diffrn_orient_matrix_UB_21 -0.0573090000
_diffrn_orient_matrix_UB_22 -0.0123408000
_diffrn_orient_matrix_UB_23 -0.0253449000
_diffrn_orient_matrix_UB_31 0.0025803000
_diffrn_orient_matrix_UB_32 0.0409222000
_diffrn_orient_matrix_UB_33 -0.0751857000
_diffrn_radiation_monochromator graphite
_diffrn_radiation_probe x-ray
_diffrn_radiation_type 'Cu K\a'
_diffrn_radiation_wavelength 1.54178
_diffrn_reflns_av_R_equivalents 0.0651
_diffrn_reflns_av_unetI/netI 0.0480
_diffrn_reflns_limit_h_max 33
_diffrn_reflns_limit_h_min -31
_diffrn_reflns_limit_k_max 12
_diffrn_reflns_limit_k_min -12
_diffrn_reflns_limit_l_max 23
_diffrn_reflns_limit_l_min -22
_diffrn_reflns_number 52976
_diffrn_reflns_theta_full 70.0543
_diffrn_reflns_theta_max 70.05
_diffrn_reflns_theta_min 3.31
_diffrn_source 'fine-focus sealed X-ray tube'
_diffrn_source_type 'Enhance (Cu) X-ray Source'
_diffrn_standards_number 0
_exptl_absorpt_coefficient_mu 3.653
_exptl_absorpt_correction_T_max 1.00000
_exptl_absorpt_correction_T_min 0.71869
_exptl_absorpt_correction_type multi-scan
_exptl_absorpt_process_details
;
CrysAlisPro 1.171.39.9g (Rigaku Oxford Diffraction, 2015)
Empirical absorption correction using spherical harmonics,
 implemented in SCALE3 ABSPACK scaling algorithm.
;
_exptl_crystal_colour orange
_exptl_crystal_colour_primary orange
_exptl_crystal_density_diffrn 1.3366
_exptl_crystal_description plate
_exptl_crystal_F_000 2245.3411
_exptl_crystal_recrystallization_method 'Slow evaporation of the solvent'
_exptl_crystal_size_max 0.19
_exptl_crystal_size_mid 0.09
_exptl_crystal_size_min 0.01
_refine_diff_density_max 0.5981
_refine_diff_density_min -0.5394
_refine_diff_density_rms 0.0860
_refine_ls_d_res_high 0.8201
_refine_ls_d_res_low 13.3653
_refine_ls_goodness_of_fit_ref 1.0043
_refine_ls_hydrogen_treatment constr
_refine_ls_matrix_type full
_refine_ls_number_constraints 114
_refine_ls_number_parameters 669
_refine_ls_number_reflns 9879
_refine_ls_number_restraints 0
_refine_ls_restrained_S_all 1.0043
_refine_ls_R_factor_all 0.0829
_refine_ls_R_factor_gt 0.0570
_refine_ls_shift/su_max 0.0000
_refine_ls_shift/su_mean 0.0000
_refine_ls_structure_factor_coef Fsqd
_refine_ls_weighting_details 'w=1/[\s^2^(Fo^2^)+(0.0764P)^2^+4.2986P] where P=(Fo^2^+2Fc^2^)/3'
_refine_ls_weighting_scheme calc
_refine_ls_wR_factor_gt 0.1438
_refine_ls_wR_factor_ref 0.1627
_reflns_Friedel_coverage 0.0
_reflns_limit_h_max 32
_reflns_limit_h_min -33
_reflns_limit_k_max 12
_reflns_limit_k_min 0
_reflns_limit_l_max 23
_reflns_limit_l_min 0
_reflns_number_gt 7089
_reflns_number_total 9879
_reflns_threshold_expression I>=2u(I)
_cod_data_source_file d4dt02667e2.cif
_cod_data_source_block 1C12
_cod_depositor_comments 'Adding full bibliography for 7717398--7717404.cif.'
_cod_database_code 7717401
_oxdiff_exptl_absorpt_empirical_full_min 0.649
_oxdiff_exptl_absorpt_empirical_full_max 1.451
_oxdiff_exptl_absorpt_empirical_details
;
Empirical correction (ABSPACK) includes:
- Absorption correction using spherical harmonics
- Frame scaling
- Detector area scaling
;
_olex2_refinement_description
;
1. Fixed Uiso
 At 1.2 times of:
  All C(H) groups, All C(H,H) groups, All N(H) groups
 At 1.5 times of:
  All C(H,H,H) groups
2. Others
 Fixed Sof: F2'(0.5) F3'(0.5) O2(0.65) S1'(0.35) S1(0.65) O3'(0.35) O2'(0.35)
 O3(0.65) F3(0.5) F2(0.5)
3.a Ternary CH refined with riding coordinates:
 N6(H6), N3(H3), C6(H6a), C29(H29)
3.b Secondary CH2 refined with riding coordinates:
 C35(H35a,H35b), C18(H18a,H18b), C37(H37a,H37b), C12(H12a,H12b), C38(H38a,
 H38b), C39(H39a,H39b), C16(H16a,H16b), C41(H41a,H41b), C42(H42a,H42b),
 C15(H15a,H15b), C13(H13a,H13b), C19(H19a,H19b), C44(H44a,H44b), C17(H17a,H17b),
  C40(H40a,H40b), C36(H36a,H36b), C20(H20a,H20b), C14(H14a,H14b), C43(H43a,
 H43b), C45(H45a,H45b), C21(H21a,H21b), C22(H22a,H22b)
3.c Aromatic/amide H refined with riding coordinates:
 C24(H24), C27(H27), C11(H11), C25(H25), C34(H34), C26(H26), C1(H1), C3(H3a),
 C9(H9), C8(H8), C4(H4), C10(H10), C32(H32), C33(H33), C2(H2), C31(H31)
3.d Idealised Me refined as rotating group:
 C46(H46a,H46b,H46c), C23(H23a,H23b,H23c)
;
_olex2_submission_special_instructions 'No special instructions were received'

loop_
_space_group_symop_id
_space_group_symop_operation_xyz
1 x,y,z
2 -x,y+1/2,-z+1/2
3 -x,-y,-z
4 x,-y-1/2,z-1/2

loop_
_atom_site_label
_atom_site_type_symbol
_atom_site_fract_x
_atom_site_fract_y
_atom_site_fract_z
_atom_site_U_iso_or_equiv
_atom_site_adp_type
_atom_site_occupancy
_atom_site_refinement_flags_posn
_atom_site_disorder_group
Fe1 Fe 0.85522(2) 0.51522(5) 0.45670(2) 0.04155(15) Uani 1.000000 . .
N1 N 0.88429(11) 0.3771(2) 0.52339(12) 0.0441(6) Uani 1.000000 . .
N2 N 0.89797(10) 0.6449(2) 0.51913(12) 0.0420(6) Uani 1.000000 . .
N3 N 0.81410(11) 0.5464(3) 0.53100(13) 0.0502(7) Uani 1.000000 . .
H3 H 0.80431(11) 0.6345(3) 0.52745(13) 0.0602(8) Uiso 1.000000 R .
N4 N 0.90074(10) 0.4992(2) 0.39544(12) 0.0391(6) Uani 1.000000 . .
N5 N 0.80867(11) 0.3961(3) 0.39170(13) 0.0484(7) Uani 1.000000 . .
N6 N 0.82391(10) 0.6483(3) 0.38054(12) 0.0452(6) Uani 1.000000 . .
H6 H 0.84517(10) 0.7204(3) 0.38283(12) 0.0542(8) Uiso 1.000000 R .
C1 C 0.90743(14) 0.2654(3) 0.51115(16) 0.0516(9) Uani 1.000000 . .
H1 H 0.90849(14) 0.2449(3) 0.46396(16) 0.0619(10) Uiso 1.000000 R .
C2 C 0.92948(18) 0.1805(3) 0.56433(18) 0.0699(12) Uani 1.000000 . .
H2 H 0.94591(18) 0.1030(3) 0.55428(18) 0.0839(15) Uiso 1.000000 R .
C3 C 0.9274(2) 0.2094(4) 0.63299(19) 0.0761(13) Uani 1.000000 . .
H3a H 0.9430(2) 0.1526(4) 0.67080(19) 0.0914(16) Uiso 1.000000 R .
C4 C 0.90264(16) 0.3210(3) 0.64606(16) 0.0575(10) Uani 1.000000 . .
H4 H 0.90015(16) 0.3410(3) 0.69271(16) 0.0690(12) Uiso 1.000000 R .
C5 C 0.88155(13) 0.4032(3) 0.59056(15) 0.0464(8) Uani 1.000000 . .
C6 C 0.85691(13) 0.5345(3) 0.59547(15) 0.0463(8) Uani 1.000000 . .
H6a H 0.84592(13) 0.5442(3) 0.64045(15) 0.0555(9) Uiso 1.000000 R .
C7 C 0.89277(12) 0.6408(3) 0.58667(14) 0.0414(7) Uani 1.000000 . .
C8 C 0.91941(13) 0.7228(3) 0.63918(15) 0.0464(8) Uani 1.000000 . .
H8 H 0.91493(13) 0.7184(3) 0.68593(15) 0.0557(9) Uiso 1.000000 R .
C9 C 0.95275(14) 0.8114(3) 0.62216(16) 0.0496(8) Uani 1.000000 . .
H9 H 0.97195(14) 0.8681(3) 0.65739(16) 0.0595(10) Uiso 1.000000 R .
C10 C 0.95794(13) 0.8169(3) 0.55325(15) 0.0461(8) Uani 1.000000 . .
H10 H 0.98062(13) 0.8776(3) 0.54073(15) 0.0554(9) Uiso 1.000000 R .
C11 C 0.92996(12) 0.7336(3) 0.50329(15) 0.0423(7) Uani 1.000000 . .
H11 H 0.93326(12) 0.7388(3) 0.45597(15) 0.0508(9) Uiso 1.000000 R .
C12 C 0.76988(14) 0.4678(4) 0.53528(18) 0.0578(10) Uani 1.000000 . .
H12a H 0.74686(14) 0.4623(4) 0.48759(18) 0.0693(11) Uiso 1.000000 R .
H12b H 0.78069(14) 0.3769(4) 0.55051(18) 0.0693(11) Uiso 1.000000 R .
C13 C 0.74165(15) 0.5262(4) 0.5869(2) 0.0644(10) Uani 1.000000 . .
H13a H 0.76324(15) 0.5209(4) 0.6356(2) 0.0772(13) Uiso 1.000000 R .
H13b H 0.73473(15) 0.6207(4) 0.5754(2) 0.0772(13) Uiso 1.000000 R .
C14 C 0.69307(15) 0.4565(4) 0.58452(19) 0.0618(10) Uani 1.000000 . .
H14a H 0.67128(15) 0.4637(4) 0.53604(19) 0.0741(12) Uiso 1.000000 R .
H14b H 0.70001(15) 0.3615(4) 0.59461(19) 0.0741(12) Uiso 1.000000 R .
C15 C 0.66511(15) 0.5103(4) 0.6365(2) 0.0604(10) Uani 1.000000 . .
H15a H 0.68720(15) 0.5037(4) 0.6848(2) 0.0725(12) Uiso 1.000000 R .
H15b H 0.65834(15) 0.6053(4) 0.6262(2) 0.0725(12) Uiso 1.000000 R .
C16 C 0.61626(15) 0.4427(4) 0.6360(2) 0.0634(10) Uani 1.000000 . .
H16a H 0.59322(15) 0.4547(4) 0.5887(2) 0.0761(12) Uiso 1.000000 R .
H16b H 0.62255(15) 0.3468(4) 0.6431(2) 0.0761(12) Uiso 1.000000 R .
C17 C 0.59049(16) 0.4920(4) 0.6916(2) 0.0660(11) Uani 1.000000 . .
H17a H 0.61326(16) 0.4765(4) 0.7388(2) 0.0792(13) Uiso 1.000000 R .
H17b H 0.58604(16) 0.5888(4) 0.6858(2) 0.0792(13) Uiso 1.000000 R .
C18 C 0.54113(15) 0.4331(4) 0.6915(2) 0.0656(10) Uani 1.000000 . .
H18a H 0.51807(15) 0.4488(4) 0.6446(2) 0.0787(12) Uiso 1.000000 R .
H18b H 0.54534(15) 0.3364(4) 0.6977(2) 0.0787(12) Uiso 1.000000 R .
C19 C 0.51712(16) 0.4850(4) 0.7475(2) 0.0679(11) Uani 1.000000 . .
H19a H 0.54030(16) 0.4687(4) 0.7943(2) 0.0815(13) Uiso 1.000000 R .
H19b H 0.51349(16) 0.5819(4) 0.7415(2) 0.0815(13) Uiso 1.000000 R .
C20 C 0.46726(16) 0.4291(5) 0.7489(2) 0.0723(11) Uani 1.000000 . .
H20a H 0.44391(16) 0.4458(5) 0.7023(2) 0.0868(14) Uiso 1.000000 R .
H20b H 0.47076(16) 0.3322(5) 0.7547(2) 0.0868(14) Uiso 1.000000 R .
C21 C 0.44420(18) 0.4813(5) 0.8049(3) 0.0764(12) Uani 1.000000 . .
H21a H 0.46684(18) 0.4609(5) 0.8516(3) 0.0917(15) Uiso 1.000000 R .
H21b H 0.44211(18) 0.5786(5) 0.8004(3) 0.0917(15) Uiso 1.000000 R .
C22 C 0.3932(2) 0.4295(6) 0.8043(3) 0.0994(17) Uani 1.000000 . .
H22a H 0.3706(2) 0.4506(6) 0.7577(3) 0.119(2) Uiso 1.000000 R .
H22b H 0.3953(2) 0.3320(6) 0.8082(3) 0.119(2) Uiso 1.000000 R .
C23 C 0.3700(2) 0.4779(6) 0.8590(3) 0.1114(19) Uani 1.000000 . .
H23a H 0.3381(8) 0.432(3) 0.8551(15) 0.167(3) Uiso 1.000000 GR .
H23b H 0.3922(8) 0.461(4) 0.9057(3) 0.167(3) Uiso 1.000000 GR .
H23c H 0.3641(15) 0.5731(10) 0.8530(14) 0.167(3) Uiso 1.000000 GR .
C24 C 0.95027(13) 0.4747(3) 0.41411(15) 0.0413(7) Uani 1.000000 . .
H24 H 0.96543(13) 0.4532(3) 0.46203(15) 0.0496(9) Uiso 1.000000 R .
C25 C 0.97971(14) 0.4797(3) 0.36672(16) 0.0437(7) Uani 1.000000 . .
H25 H 1.01473(14) 0.4647(3) 0.38184(16) 0.0524(9) Uiso 1.000000 R .
C26 C 0.95731(14) 0.5069(3) 0.29622(16) 0.0455(8) Uani 1.000000 . .
H26 H 0.97686(14) 0.5092(3) 0.26231(16) 0.0546(9) Uiso 1.000000 R .
C27 C 0.90659(13) 0.5305(3) 0.27570(15) 0.0436(7) Uani 1.000000 . .
H27 H 0.89049(13) 0.5465(3) 0.22744(15) 0.0523(9) Uiso 1.000000 R .
C28 C 0.87945(12) 0.5304(3) 0.32724(14) 0.0394(7) Uani 1.000000 . .
C29 C 0.82518(13) 0.5655(3) 0.31694(15) 0.0445(7) Uani 1.000000 . .
H29 H 0.81121(13) 0.6127(3) 0.27127(15) 0.0534(9) Uiso 1.000000 R .
C30 C 0.79712(13) 0.4420(3) 0.32391(16) 0.0484(8) Uani 1.000000 . .
C31 C 0.76415(14) 0.3792(4) 0.26908(17) 0.0563(9) Uani 1.000000 . .
H31 H 0.75687(14) 0.4147(4) 0.22255(17) 0.0676(11) Uiso 1.000000 R .
C32 C 0.74184(15) 0.2632(4) 0.28319(18) 0.0631(10) Uani 1.000000 . .
H32 H 0.71865(15) 0.2181(4) 0.24661(18) 0.0757(12) Uiso 1.000000 R .
C33 C 0.75395(15) 0.2145(4) 0.35144(18) 0.0628(10) Uani 1.000000 . .
H33 H 0.73924(15) 0.1347(4) 0.36217(18) 0.0754(12) Uiso 1.000000 R .
C34 C 0.78740(14) 0.2817(4) 0.40396(17) 0.0547(9) Uani 1.000000 . .
H34 H 0.79574(14) 0.2460(4) 0.45048(17) 0.0656(11) Uiso 1.000000 R .
C35 C 0.77347(13) 0.6949(4) 0.38328(16) 0.0499(8) Uani 1.000000 . .
H35a H 0.75523(13) 0.6191(4) 0.39708(16) 0.0599(10) Uiso 1.000000 R .
H35b H 0.77762(13) 0.7615(4) 0.42150(16) 0.0599(10) Uiso 1.000000 R .
C36 C 0.74073(13) 0.7547(4) 0.31667(17) 0.0552(9) Uani 1.000000 . .
H36a H 0.76004(13) 0.8213(4) 0.29720(17) 0.0662(10) Uiso 1.000000 R .
H36b H 0.72977(13) 0.6850(4) 0.28059(17) 0.0662(10) Uiso 1.000000 R .
C37 C 0.69489(14) 0.8203(4) 0.33361(19) 0.0587(9) Uani 1.000000 . .
H37a H 0.70563(14) 0.9043(4) 0.35878(19) 0.0704(11) Uiso 1.000000 R .
H37b H 0.67076(14) 0.8424(4) 0.28844(19) 0.0704(11) Uiso 1.000000 R .
C38 C 0.66803(13) 0.7380(4) 0.37816(18) 0.0561(9) Uani 1.000000 . .
H38a H 0.65997(13) 0.6505(4) 0.35554(18) 0.0673(11) Uiso 1.000000 R .
H38b H 0.69087(13) 0.7236(4) 0.42539(18) 0.0673(11) Uiso 1.000000 R .
C39 C 0.62013(14) 0.8011(4) 0.3876(2) 0.0586(9) Uani 1.000000 . .
H39a H 0.62735(14) 0.8934(4) 0.4037(2) 0.0703(11) Uiso 1.000000 R .
H39b H 0.59552(14) 0.8039(4) 0.3411(2) 0.0703(11) Uiso 1.000000 R .
C40 C 0.59687(14) 0.7290(4) 0.4403(2) 0.0601(9) Uani 1.000000 . .
H40a H 0.58981(14) 0.6367(4) 0.4242(2) 0.0722(11) Uiso 1.000000 R .
H40b H 0.62143(14) 0.7267(4) 0.4868(2) 0.0722(11) Uiso 1.000000 R .
C41 C 0.54884(14) 0.7918(4) 0.4495(2) 0.0601(9) Uani 1.000000 . .
H41a H 0.55602(14) 0.8842(4) 0.4652(2) 0.0721(11) Uiso 1.000000 R .
H41b H 0.52442(14) 0.7941(4) 0.4028(2) 0.0721(11) Uiso 1.000000 R .
C42 C 0.52484(15) 0.7219(4) 0.5019(2) 0.0632(10) Uani 1.000000 . .
H42a H 0.51837(15) 0.6287(4) 0.4869(2) 0.0758(12) Uiso 1.000000 R .
H42b H 0.54875(15) 0.7219(4) 0.5490(2) 0.0758(12) Uiso 1.000000 R .
C43 C 0.47635(14) 0.7840(4) 0.5085(2) 0.0619(10) Uani 1.000000 . .
H43a H 0.48282(14) 0.8776(4) 0.5225(2) 0.0742(12) Uiso 1.000000 R .
H43b H 0.45239(14) 0.7826(4) 0.4615(2) 0.0742(12) Uiso 1.000000 R .
C44 C 0.45220(15) 0.7177(4) 0.5613(2) 0.0672(10) Uani 1.000000 . .
H44a H 0.44637(15) 0.6235(4) 0.5481(2) 0.0806(12) Uiso 1.000000 R .
H44b H 0.47571(15) 0.7211(4) 0.6087(2) 0.0806(12) Uiso 1.000000 R .
C45 C 0.40291(17) 0.7795(5) 0.5659(2) 0.0778(12) Uani 1.000000 . .
H45a H 0.40860(17) 0.8740(5) 0.5785(2) 0.0934(15) Uiso 1.000000 R .
H45b H 0.37919(17) 0.7751(5) 0.5187(2) 0.0934(15) Uiso 1.000000 R .
C46 C 0.3793(2) 0.7132(5) 0.6196(3) 0.0959(16) Uani 1.000000 . .
H46a H 0.3715(13) 0.6211(12) 0.6057(11) 0.144(2) Uiso 1.000000 GR .
H46b H 0.4028(6) 0.716(3) 0.6664(5) 0.144(2) Uiso 1.000000 GR .
H46c H 0.3485(8) 0.760(2) 0.6214(15) 0.144(2) Uiso 1.000000 GR .
S1 S 0.78604(8) 0.9162(2) 0.59559(12) 0.0770(6) Uani 0.650000 . 1
S1' S 0.79548(11) 0.9654(3) 0.57014(13) 0.0422(7) Uani 0.350000 . 2
F1 F 0.72143(13) 1.1067(3) 0.58221(14) 0.1135(11) Uani 1.000000 . .
F2 F 0.7018(3) 0.8909(7) 0.5457(4) 0.0946(19) Uani 0.500000 . 2
F2' F 0.6968(3) 0.9636(9) 0.5153(3) 0.091(2) Uani 0.500000 . 1
F3 F 0.7189(3) 1.0377(7) 0.4764(3) 0.098(2) Uani 0.500000 . 2
F3' F 0.7576(3) 1.0729(6) 0.4921(3) 0.104(2) Uani 0.500000 . 1
O1 O 0.79716(14) 0.8354(4) 0.53792(17) 0.1114(14) Uani 1.000000 . .
O2 O 0.7625(3) 0.8675(5) 0.6496(2) 0.108(2) Uani 0.650000 . 1
O2' O 0.8020(3) 0.9292(8) 0.6455(3) 0.0519(18) Uani 0.350000 . 2
O3 O 0.8266(2) 1.0019(8) 0.6241(4) 0.129(3) Uani 0.650000 . 1
O3' O 0.8166(3) 1.0859(6) 0.5595(4) 0.0559(17) Uani 0.350000 . 2
C47 C 0.7353(2) 1.0114(5) 0.5443(2) 0.0817(14) Uani 1.000000 . .
S2 S 0.92276(4) 0.55490(8) 0.83778(4) 0.0506(2) Uani 1.000000 . .
F4 F 0.83502(9) 0.4704(2) 0.76676(11) 0.0714(6) Uani 1.000000 . .
F5 F 0.84464(11) 0.4780(2) 0.87984(12) 0.0797(7) Uani 1.000000 . .
F6 F 0.87930(10) 0.3227(2) 0.83272(11) 0.0744(7) Uani 1.000000 . .
O4 O 0.94362(10) 0.5144(2) 0.78051(12) 0.0578(6) Uani 1.000000 . .
O5 O 0.95217(11) 0.5226(2) 0.90747(12) 0.0693(8) Uani 1.000000 . .
O6 O 0.90107(11) 0.6847(2) 0.83050(12) 0.0603(7) Uani 1.000000 . .
C48 C 0.86860(16) 0.4518(4) 0.82890(17) 0.0584(10) Uani 1.000000 . .

loop_
_atom_site_aniso_label
_atom_site_aniso_U_11
_atom_site_aniso_U_22
_atom_site_aniso_U_33
_atom_site_aniso_U_12
_atom_site_aniso_U_13
_atom_site_aniso_U_23
Fe1 0.0579(3) 0.0421(3) 0.0257(2) -0.0020(2) 0.0122(2) -0.00462(19)
N1 0.0662(18) 0.0408(14) 0.0288(12) -0.0034(13) 0.0184(12) -0.0039(10)
N2 0.0579(17) 0.0417(14) 0.0261(11) 0.0059(12) 0.0095(11) -0.0007(10)
N3 0.0585(18) 0.0624(18) 0.0306(13) -0.0017(14) 0.0127(12) -0.0086(12)
N4 0.0598(18) 0.0324(13) 0.0230(11) -0.0034(11) 0.0059(11) -0.0019(9)
N5 0.0648(19) 0.0516(16) 0.0332(13) -0.0058(14) 0.0207(12) -0.0052(11)
N6 0.0517(17) 0.0512(16) 0.0322(12) 0.0002(13) 0.0096(11) -0.0075(11)
C1 0.086(3) 0.0373(17) 0.0369(16) -0.0062(17) 0.0266(16) -0.0046(13)
C2 0.131(4) 0.0370(18) 0.049(2) 0.008(2) 0.035(2) 0.0050(15)
C3 0.147(4) 0.042(2) 0.045(2) 0.012(2) 0.036(2) 0.0119(15)
C4 0.099(3) 0.0463(19) 0.0311(15) -0.0051(19) 0.0239(17) 0.0025(13)
C5 0.067(2) 0.0448(18) 0.0301(14) -0.0079(16) 0.0167(14) -0.0062(13)
C6 0.058(2) 0.0540(19) 0.0287(14) -0.0000(16) 0.0146(14) -0.0059(13)
C7 0.055(2) 0.0411(17) 0.0283(14) 0.0072(14) 0.0110(13) -0.0008(12)
C8 0.067(2) 0.0410(17) 0.0303(14) 0.0064(16) 0.0107(14) -0.0062(12)
C9 0.073(2) 0.0356(16) 0.0352(16) 0.0043(16) 0.0050(15) -0.0062(12)
C10 0.065(2) 0.0359(16) 0.0350(15) 0.0009(15) 0.0080(14) -0.0018(12)
C11 0.060(2) 0.0342(15) 0.0319(14) 0.0024(14) 0.0099(13) -0.0004(12)
C12 0.061(2) 0.077(3) 0.0398(17) -0.0127(19) 0.0216(16) -0.0134(16)
C13 0.067(3) 0.084(3) 0.046(2) -0.007(2) 0.0214(18) -0.0149(18)
C14 0.072(3) 0.070(2) 0.0471(19) -0.004(2) 0.0214(18) -0.0099(17)
C15 0.066(3) 0.070(3) 0.048(2) -0.001(2) 0.0199(18) -0.0093(17)
C16 0.069(3) 0.065(2) 0.058(2) -0.002(2) 0.0178(19) -0.0090(18)
C17 0.069(3) 0.072(3) 0.060(2) -0.010(2) 0.022(2) -0.0131(19)
C18 0.069(3) 0.067(2) 0.063(2) -0.006(2) 0.020(2) -0.0076(19)
C19 0.067(3) 0.075(3) 0.064(2) -0.014(2) 0.020(2) -0.012(2)
C20 0.073(3) 0.075(3) 0.073(3) -0.011(2) 0.026(2) -0.005(2)
C21 0.071(3) 0.085(3) 0.078(3) -0.014(2) 0.028(2) -0.006(2)
C22 0.088(4) 0.115(4) 0.105(4) -0.018(3) 0.043(3) -0.016(3)
C23 0.100(4) 0.137(5) 0.107(4) -0.007(4) 0.045(4) -0.001(4)
C24 0.059(2) 0.0348(15) 0.0305(14) 0.0002(14) 0.0113(14) -0.0018(11)
C25 0.057(2) 0.0390(16) 0.0353(15) 0.0039(14) 0.0125(14) -0.0026(12)
C26 0.067(2) 0.0403(17) 0.0332(15) -0.0028(15) 0.0199(15) -0.0029(12)
C27 0.064(2) 0.0412(17) 0.0277(14) -0.0052(15) 0.0153(14) -0.0005(12)
C28 0.053(2) 0.0386(16) 0.0260(13) -0.0054(14) 0.0091(13) -0.0044(11)
C29 0.056(2) 0.0502(18) 0.0268(14) -0.0025(15) 0.0086(13) -0.0024(13)
C30 0.058(2) 0.054(2) 0.0355(16) -0.0055(16) 0.0167(15) -0.0069(14)
C31 0.064(2) 0.069(2) 0.0346(16) -0.0131(19) 0.0092(15) -0.0111(15)
C32 0.071(3) 0.072(3) 0.0477(19) -0.023(2) 0.0165(18) -0.0189(17)
C33 0.077(3) 0.066(2) 0.052(2) -0.023(2) 0.0289(19) -0.0152(17)
C34 0.071(2) 0.056(2) 0.0421(17) -0.0169(18) 0.0242(17) -0.0114(15)
C35 0.053(2) 0.057(2) 0.0385(16) 0.0034(16) 0.0078(14) -0.0060(14)
C36 0.056(2) 0.062(2) 0.0462(18) -0.0000(18) 0.0091(16) 0.0037(16)
C37 0.052(2) 0.066(2) 0.055(2) 0.0034(18) 0.0087(17) 0.0101(17)
C38 0.055(2) 0.059(2) 0.053(2) -0.0017(18) 0.0107(17) 0.0019(16)
C39 0.054(2) 0.060(2) 0.061(2) 0.0002(18) 0.0133(17) 0.0030(17)
C40 0.059(2) 0.061(2) 0.061(2) -0.0004(19) 0.0151(18) 0.0000(18)
C41 0.055(2) 0.060(2) 0.064(2) 0.0007(18) 0.0126(18) -0.0029(18)
C42 0.061(2) 0.067(2) 0.060(2) 0.001(2) 0.0128(18) 0.0006(18)
C43 0.057(2) 0.060(2) 0.070(2) -0.0016(19) 0.0162(19) -0.0040(18)
C44 0.067(3) 0.067(3) 0.069(2) -0.001(2) 0.019(2) -0.005(2)
C45 0.073(3) 0.078(3) 0.089(3) 0.006(2) 0.034(2) -0.002(2)
C46 0.090(4) 0.100(4) 0.114(4) 0.006(3) 0.055(3) 0.007(3)
S1 0.0887(14) 0.0895(15) 0.0446(12) 0.0309(12) 0.0007(10) -0.0177(10)
S1' 0.0686(17) 0.0402(13) 0.0165(11) -0.0061(11) 0.0081(10) 0.0059(9)
F1 0.155(3) 0.102(2) 0.0768(17) 0.056(2) 0.0165(18) -0.0055(15)
F2 0.078(4) 0.084(4) 0.115(6) -0.018(4) 0.010(4) -0.011(4)
F2' 0.078(4) 0.122(6) 0.062(4) 0.022(4) -0.002(3) -0.008(4)
F3 0.130(6) 0.102(5) 0.053(3) 0.035(4) 0.008(4) 0.022(3)
F3' 0.154(6) 0.094(4) 0.062(3) -0.032(5) 0.020(4) 0.027(3)
O1 0.125(3) 0.103(3) 0.084(2) 0.049(2) -0.014(2) -0.0484(19)
O2 0.201(7) 0.088(4) 0.040(2) 0.007(4) 0.038(3) 0.012(2)
O2' 0.059(5) 0.081(5) 0.016(3) -0.018(4) 0.010(3) 0.006(3)
O3 0.081(4) 0.187(8) 0.102(5) -0.029(4) -0.009(4) -0.062(5)
O3' 0.064(5) 0.041(4) 0.064(4) -0.016(3) 0.017(4) 0.000(3)
C47 0.115(4) 0.082(3) 0.045(2) 0.024(3) 0.013(3) -0.004(2)
S2 0.0745(6) 0.0405(4) 0.0352(4) 0.0060(4) 0.0104(4) -0.0017(3)
F4 0.0787(16) 0.0878(16) 0.0459(11) -0.0111(12) 0.0119(11) 0.0007(10)
F5 0.115(2) 0.0819(16) 0.0563(13) -0.0038(14) 0.0489(14) -0.0001(11)
F6 0.130(2) 0.0432(11) 0.0547(12) -0.0066(12) 0.0320(13) 0.0037(9)
O4 0.0766(18) 0.0536(14) 0.0474(13) 0.0012(12) 0.0231(12) -0.0069(10)
O5 0.099(2) 0.0584(15) 0.0391(13) 0.0259(14) -0.0059(13) -0.0070(11)
O6 0.098(2) 0.0318(12) 0.0509(13) 0.0134(12) 0.0174(13) 0.0021(10)
C48 0.092(3) 0.056(2) 0.0320(16) 0.001(2) 0.0230(17) 0.0075(14)

loop_
_atom_type_symbol
_atom_type_scat_dispersion_real
_atom_type_scat_dispersion_imag
_atom_type_scat_Cromer_Mann_a1
_atom_type_scat_Cromer_Mann_a2
_atom_type_scat_Cromer_Mann_a3
_atom_type_scat_Cromer_Mann_a4
_atom_type_scat_Cromer_Mann_b1
_atom_type_scat_Cromer_Mann_b2
_atom_type_scat_Cromer_Mann_b3
_atom_type_scat_Cromer_Mann_b4
_atom_type_scat_Cromer_Mann_c
_atom_type_scat_source
_atom_type_scat_dispersion_source
C 0.01920 0.00962 2.31000 1.02000 1.58860 0.86500 20.84390 10.20750 0.56870 51.65120 0.215599998832 'International Tables Volume C Table 6.1.1.4 (pp. 500-502)' 'Henke, Gullikson and Davis, At. Data and Nucl. Data Tables, 1993, 54, 2'
F 0.07536 0.05506 3.53920 2.64120 1.51700 1.02430 10.28250 4.29440 0.26150 26.14760 0.277599990368 'International Tables Volume C Table 6.1.1.4 (pp. 500-502)' 'Henke, Gullikson and Davis, At. Data and Nucl. Data Tables, 1993, 54, 2'
H 0.00000 0.00000 0.49300 0.32291 0.14019 0.04081 10.51090 26.12570 3.14236 57.79970 0.0030380000826 'International Tables Volume C Table 6.1.1.4 (pp. 500-502)' 'Henke, Gullikson and Davis, At. Data and Nucl. Data Tables, 1993, 54, 2'
O 0.05239 0.03376 3.04850 2.28680 1.54630 0.86700 13.27710 5.70110 0.32390 32.90890 0.250800013542 'International Tables Volume C Table 6.1.1.4 (pp. 500-502)' 'Henke, Gullikson and Davis, At. Data and Nucl. Data Tables, 1993, 54, 2'
N 0.03256 0.01839 12.21260 3.13220 2.01250 1.16630 0.00570 9.89330 28.99750 0.58260 -11.5290002823 'International Tables Volume C Table 6.1.1.4 (pp. 500-502)' 'Henke, Gullikson and Davis, At. Data and Nucl. Data Tables, 1993, 54, 2'
S 0.33536 0.55132 6.90530 5.20340 1.43790 1.58630 1.46790 22.21510 0.25360 56.17200 0.866900026798 'International Tables Volume C Table 6.1.1.4 (pp. 500-502)' 'Henke, Gullikson and Davis, At. Data and Nucl. Data Tables, 1993, 54, 2'
Fe -1.15331 3.21289 11.76950 7.35730 3.52220 2.30450 4.76110 0.30720 15.35350 76.88050 1.03690004349 'International Tables Volume C Table 6.1.1.4 (pp. 500-502)' 'Henke, Gullikson and Davis, At. Data and Nucl. Data Tables, 1993, 54, 2'

loop_
_geom_angle_atom_site_label_1
_geom_angle_atom_site_label_2
_geom_angle_atom_site_label_3
_geom_angle
_geom_angle_site_symmetry_1
_geom_angle_site_symmetry_3
_geom_angle_publ_flag
N2 Fe1 N1 88.87(11) . . ?
N3 Fe1 N1 81.30(11) . . ?
N3 Fe1 N2 79.30(11) . . ?
N4 Fe1 N1 97.37(10) . . ?
N4 Fe1 N2 93.22(10) . . ?
N4 Fe1 N3 172.41(11) . . ?
N5 Fe1 N1 94.92(11) . . ?
N5 Fe1 N2 175.69(11) . . ?
N5 Fe1 N3 99.21(11) . . ?
N5 Fe1 N4 88.35(10) . . ?
N6 Fe1 N1 175.29(10) . . ?
N6 Fe1 N2 95.26(10) . . ?
N6 Fe1 N3 101.67(11) . . ?
N6 Fe1 N4 80.16(10) . . ?
N6 Fe1 N5 81.04(11) . . ?
C1 N1 Fe1 128.37(19) . . ?
C5 N1 Fe1 113.2(2) . . ?
C5 N1 C1 118.4(3) . . ?
C7 N2 Fe1 112.9(2) . . ?
C11 N2 Fe1 128.94(19) . . ?
C11 N2 C7 118.2(3) . . ?
H3 N3 Fe1 107.02(9) . . ?
C6 N3 Fe1 96.88(19) . . ?
C6 N3 H3 107.02(17) . . ?
C12 N3 Fe1 124.0(2) . . ?
C12 N3 H3 107.0(2) . . ?
C12 N3 C6 113.6(3) . . ?
C24 N4 Fe1 127.99(19) . . ?
C28 N4 Fe1 113.3(2) . . ?
C28 N4 C24 118.4(3) . . ?
C30 N5 Fe1 111.9(2) . . ?
C34 N5 Fe1 130.8(2) . . ?
C34 N5 C30 117.2(3) . . ?
H6 N6 Fe1 109.57(8) . . ?
C29 N6 Fe1 98.08(18) . . ?
C29 N6 H6 109.57(16) . . ?
C35 N6 Fe1 114.7(2) . . ?
C35 N6 H6 109.57(18) . . ?
C35 N6 C29 114.8(2) . . ?
H1 C1 N1 118.84(16) . . ?
C2 C1 N1 122.3(3) . . ?
C2 C1 H1 118.8(2) . . ?
H2 C2 C1 120.6(2) . . ?
C3 C2 C1 118.9(3) . . ?
C3 C2 H2 120.6(2) . . ?
H3a C3 C2 120.2(2) . . ?
C4 C3 C2 119.5(3) . . ?
C4 C3 H3a 120.25(19) . . ?
H4 C4 C3 120.52(19) . . ?
C5 C4 C3 119.0(3) . . ?
C5 C4 H4 120.52(19) . . ?
C4 C5 N1 121.9(3) . . ?
C6 C5 N1 111.5(3) . . ?
C6 C5 C4 126.4(3) . . ?
C5 C6 N3 106.9(2) . . ?
H6a C6 N3 112.35(15) . . ?
H6a C6 C5 112.35(15) . . ?
C7 C6 N3 104.6(2) . . ?
C7 C6 C5 107.8(3) . . ?
C7 C6 H6a 112.35(15) . . ?
C6 C7 N2 111.2(3) . . ?
C8 C7 N2 122.4(3) . . ?
C8 C7 C6 126.3(3) . . ?
H8 C8 C7 120.77(18) . . ?
C9 C8 C7 118.5(3) . . ?
C9 C8 H8 120.77(17) . . ?
H9 C9 C8 120.28(17) . . ?
C10 C9 C8 119.4(3) . . ?
C10 C9 H9 120.3(2) . . ?
H10 C10 C9 120.4(2) . . ?
C11 C10 C9 119.3(3) . . ?
C11 C10 H10 120.37(19) . . ?
C10 C11 N2 122.2(3) . . ?
H11 C11 N2 118.90(15) . . ?
H11 C11 C10 118.90(19) . . ?
H12a C12 N3 109.01(17) . . ?
H12b C12 N3 109.0(2) . . ?
H12b C12 H12a 107.8 . . ?
C13 C12 N3 112.9(3) . . ?
C13 C12 H12a 109.0(2) . . ?
C13 C12 H12b 109.0(2) . . ?
H13a C13 C12 109.0(2) . . ?
H13b C13 C12 109.0(2) . . ?
H13b C13 H13a 107.8 . . ?
C14 C13 C12 113.0(3) . . ?
C14 C13 H13a 109.0(2) . . ?
C14 C13 H13b 109.0(2) . . ?
H14a C14 C13 108.8(2) . . ?
H14b C14 C13 108.8(2) . . ?
H14b C14 H14a 107.7 . . ?
C15 C14 C13 113.9(3) . . ?
C15 C14 H14a 108.8(2) . . ?
C15 C14 H14b 108.8(2) . . ?
H15a C15 C14 108.4(2) . . ?
H15b C15 C14 108.4(2) . . ?
H15b C15 H15a 107.4 . . ?
C16 C15 C14 115.6(3) . . ?
C16 C15 H15a 108.4(2) . . ?
C16 C15 H15b 108.4(2) . . ?
H16a C16 C15 108.6(2) . . ?
H16b C16 C15 108.6(2) . . ?
H16b C16 H16a 107.5 . . ?
C17 C16 C15 114.8(3) . . ?
C17 C16 H16a 108.6(2) . . ?
C17 C16 H16b 108.6(2) . . ?
H17a C17 C16 108.0(2) . . ?
H17b C17 C16 108.0(2) . . ?
H17b C17 H17a 107.3 . . ?
C18 C17 C16 117.1(3) . . ?
C18 C17 H17a 108.0(2) . . ?
C18 C17 H17b 108.0(2) . . ?
H18a C18 C17 108.5(2) . . ?
H18b C18 C17 108.5(2) . . ?
H18b C18 H18a 107.5 . . ?
C19 C18 C17 115.2(3) . . ?
C19 C18 H18a 108.5(2) . . ?
C19 C18 H18b 108.5(2) . . ?
H19a C19 C18 108.1(2) . . ?
H19b C19 C18 108.1(2) . . ?
H19b C19 H19a 107.3 . . ?
C20 C19 C18 116.9(3) . . ?
C20 C19 H19a 108.1(2) . . ?
C20 C19 H19b 108.1(3) . . ?
H20a C20 C19 108.3(2) . . ?
H20b C20 C19 108.3(3) . . ?
H20b C20 H20a 107.4 . . ?
C21 C20 C19 116.1(4) . . ?
C21 C20 H20a 108.3(3) . . ?
C21 C20 H20b 108.3(3) . . ?
H21a C21 C20 108.3(3) . . ?
H21b C21 C20 108.3(3) . . ?
H21b C21 H21a 107.4 . . ?
C22 C21 C20 116.1(4) . . ?
C22 C21 H21a 108.3(3) . . ?
C22 C21 H21b 108.3(3) . . ?
H22a C22 C21 108.0(3) . . ?
H22b C22 C21 108.0(3) . . ?
H22b C22 H22a 107.2 . . ?
C23 C22 C21 117.2(5) . . ?
C23 C22 H22a 108.0(4) . . ?
C23 C22 H22b 108.0(3) . . ?
H23a C23 C22 109.5 . . ?
H23b C23 C22 109.5 . . ?
H23b C23 H23a 109.5 . . ?
H23c C23 C22 109.5 . . ?
H23c C23 H23a 109.5 . . ?
H23c C23 H23b 109.5 . . ?
H24 C24 N4 118.67(16) . . ?
C25 C24 N4 122.7(3) . . ?
C25 C24 H24 118.7(2) . . ?
H25 C25 C24 120.7(2) . . ?
C26 C25 C24 118.7(3) . . ?
C26 C25 H25 120.7(2) . . ?
H26 C26 C25 120.2(2) . . ?
C27 C26 C25 119.7(3) . . ?
C27 C26 H26 120.17(17) . . ?
H27 C27 C26 120.74(17) . . ?
C28 C27 C26 118.5(3) . . ?
C28 C27 H27 120.74(19) . . ?
C27 C28 N4 121.9(3) . . ?
C29 C28 N4 111.4(3) . . ?
C29 C28 C27 126.7(3) . . ?
C28 C29 N6 104.2(2) . . ?
H29 C29 N6 112.67(16) . . ?
H29 C29 C28 112.67(15) . . ?
C30 C29 N6 105.9(2) . . ?
C30 C29 C28 108.1(3) . . ?
C30 C29 H29 112.67(17) . . ?
C29 C30 N5 111.7(3) . . ?
C31 C30 N5 123.2(3) . . ?
C31 C30 C29 125.0(3) . . ?
H31 C31 C30 120.7(2) . . ?
C32 C31 C30 118.6(3) . . ?
C32 C31 H31 120.7(2) . . ?
H32 C32 C31 120.6(2) . . ?
C33 C32 C31 118.7(3) . . ?
C33 C32 H32 120.6(2) . . ?
H33 C33 C32 120.0(2) . . ?
C34 C33 C32 119.9(4) . . ?
C34 C33 H33 120.0(2) . . ?
C33 C34 N5 122.3(3) . . ?
H34 C34 N5 118.84(18) . . ?
H34 C34 C33 118.8(2) . . ?
H35a C35 N6 107.90(18) . . ?
H35b C35 N6 107.90(16) . . ?
H35b C35 H35a 107.2 . . ?
C36 C35 N6 117.6(3) . . ?
C36 C35 H35a 107.9(2) . . ?
C36 C35 H35b 107.90(19) . . ?
H36a C36 C35 109.7(2) . . ?
H36b C36 C35 109.71(19) . . ?
H36b C36 H36a 108.2 . . ?
C37 C36 C35 109.8(3) . . ?
C37 C36 H36a 109.7(2) . . ?
C37 C36 H36b 109.7(2) . . ?
H37a C37 C36 108.4(2) . . ?
H37b C37 C36 108.43(18) . . ?
H37b C37 H37a 107.5 . . ?
C38 C37 C36 115.4(3) . . ?
C38 C37 H37a 108.4(2) . . ?
C38 C37 H37b 108.43(19) . . ?
H38a C38 C37 108.9(2) . . ?
H38b C38 C37 108.88(19) . . ?
H38b C38 H38a 107.7 . . ?
C39 C38 C37 113.5(3) . . ?
C39 C38 H38a 108.9(2) . . ?
C39 C38 H38b 108.88(19) . . ?
H39a C39 C38 108.8(2) . . ?
H39b C39 C38 108.8(2) . . ?
H39b C39 H39a 107.7 . . ?
C40 C39 C38 113.7(3) . . ?
C40 C39 H39a 108.8(2) . . ?
C40 C39 H39b 108.8(2) . . ?
H40a C40 C39 108.8(2) . . ?
H40b C40 C39 108.8(2) . . ?
H40b C40 H40a 107.7 . . ?
C41 C40 C39 113.8(3) . . ?
C41 C40 H40a 108.8(2) . . ?
C41 C40 H40b 108.8(2) . . ?
H41a C41 C40 108.6(2) . . ?
H41b C41 C40 108.6(2) . . ?
H41b C41 H41a 107.5 . . ?
C42 C41 C40 114.9(3) . . ?
C42 C41 H41a 108.6(2) . . ?
C42 C41 H41b 108.6(2) . . ?
H42a C42 C41 108.8(2) . . ?
H42b C42 C41 108.8(2) . . ?
H42b C42 H42a 107.7 . . ?
C43 C42 C41 113.8(3) . . ?
C43 C42 H42a 108.8(2) . . ?
C43 C42 H42b 108.8(2) . . ?
H43a C43 C42 108.6(2) . . ?
H43b C43 C42 108.6(2) . . ?
H43b C43 H43a 107.5 . . ?
C44 C43 C42 114.9(3) . . ?
C44 C43 H43a 108.6(2) . . ?
C44 C43 H43b 108.6(2) . . ?
H44a C44 C43 108.8(2) . . ?
H44b C44 C43 108.8(2) . . ?
H44b C44 H44a 107.6 . . ?
C45 C44 C43 114.0(4) . . ?
C45 C44 H44a 108.8(2) . . ?
C45 C44 H44b 108.8(2) . . ?
H45a C45 C44 108.9(2) . . ?
H45b C45 C44 108.9(2) . . ?
H45b C45 H45a 107.7 . . ?
C46 C45 C44 113.5(4) . . ?
C46 C45 H45a 108.9(3) . . ?
C46 C45 H45b 108.9(3) . . ?
H46a C46 C45 109.5 . . ?
H46b C46 C45 109.5 . . ?
H46b C46 H46a 109.5 . . ?
H46c C46 C45 109.5 . . ?
H46c C46 H46a 109.5 . . ?
H46c C46 H46b 109.5 . . ?
O3 S1 O2 111.9(4) . . ?
C47 S1 O1 98.7(2) . . ?
O3' S1' O2' 114.4(4) . . ?
C47 S1' O1 104.7(3) . . ?
F2 C47 S1' 109.3(4) . . ?
F2' C47 S1 122.4(6) . . ?
F3 C47 S1' 115.4(5) . . ?
F3 C47 F2 96.8(7) . . ?
F3' C47 S1 102.4(5) . . ?
F3' C47 F2' 109.2(6) . . ?
O5 S2 O4 115.38(17) . . ?
O6 S2 O4 114.90(14) . . ?
O6 S2 O5 115.22(14) . . ?
C48 S2 O4 103.99(15) . . ?
C48 S2 O5 102.80(17) . . ?
C48 S2 O6 101.89(18) . . ?
F4 C48 S2 112.2(2) . . ?
F5 C48 S2 111.2(3) . . ?
F5 C48 F4 106.4(3) . . ?
F6 C48 S2 113.3(3) . . ?
F6 C48 F4 106.3(3) . . ?
F6 C48 F5 107.0(3) . . ?

loop_
_geom_bond_atom_site_label_1
_geom_bond_atom_site_label_2
_geom_bond_distance
_geom_bond_site_symmetry_2
_geom_bond_publ_flag
Fe1 N1 1.943(3) . ?
Fe1 N2 1.972(3) . ?
Fe1 N3 2.071(3) . ?
Fe1 N4 1.940(3) . ?
Fe1 N5 1.977(3) . ?
Fe1 N6 2.033(3) . ?
N1 C1 1.348(4) . ?
N1 C5 1.356(3) . ?
N2 C7 1.359(3) . ?
N2 C11 1.347(4) . ?
N3 H3 0.9300 . ?
N3 C6 1.503(4) . ?
N3 C12 1.475(5) . ?
N4 C24 1.347(4) . ?
N4 C28 1.352(4) . ?
N5 C30 1.362(4) . ?
N5 C34 1.346(4) . ?
N6 H6 0.9300 . ?
N6 C29 1.504(4) . ?
N6 C35 1.482(4) . ?
C1 H1 0.9500 . ?
C1 C2 1.369(5) . ?
C2 H2 0.9500 . ?
C2 C3 1.384(5) . ?
C3 H3a 0.9500 . ?
C3 C4 1.377(5) . ?
C4 H4 0.9500 . ?
C4 C5 1.375(4) . ?
C5 C6 1.507(5) . ?
C6 H6a 1.0000 . ?
C6 C7 1.500(5) . ?
C7 C8 1.381(4) . ?
C8 H8 0.9500 . ?
C8 C9 1.382(5) . ?
C9 H9 0.9500 . ?
C9 C10 1.386(4) . ?
C10 H10 0.9500 . ?
C10 C11 1.373(4) . ?
C11 H11 0.9500 . ?
C12 H12a 0.9900 . ?
C12 H12b 0.9900 . ?
C12 C13 1.533(5) . ?
C13 H13a 0.9900 . ?
C13 H13b 0.9900 . ?
C13 C14 1.505(6) . ?
C14 H14a 0.9900 . ?
C14 H14b 0.9900 . ?
C14 C15 1.516(5) . ?
C15 H15a 0.9900 . ?
C15 H15b 0.9900 . ?
C15 C16 1.509(5) . ?
C16 H16a 0.9900 . ?
C16 H16b 0.9900 . ?
C16 C17 1.519(5) . ?
C17 H17a 0.9900 . ?
C17 H17b 0.9900 . ?
C17 C18 1.486(6) . ?
C18 H18a 0.9900 . ?
C18 H18b 0.9900 . ?
C18 C19 1.503(5) . ?
C19 H19a 0.9900 . ?
C19 H19b 0.9900 . ?
C19 C20 1.493(6) . ?
C20 H20a 0.9900 . ?
C20 H20b 0.9900 . ?
C20 C21 1.489(6) . ?
C21 H21a 0.9900 . ?
C21 H21b 0.9900 . ?
C21 C22 1.499(6) . ?
C22 H22a 0.9900 . ?
C22 H22b 0.9900 . ?
C22 C23 1.454(7) . ?
C23 H23a 0.9800 . ?
C23 H23b 0.9800 . ?
C23 H23c 0.9800 . ?
C24 H24 0.9500 . ?
C24 C25 1.372(4) . ?
C25 H25 0.9500 . ?
C25 C26 1.388(4) . ?
C26 H26 0.9500 . ?
C26 C27 1.378(5) . ?
C27 H27 0.9500 . ?
C27 C28 1.392(4) . ?
C28 C29 1.503(5) . ?
C29 H29 1.0000 . ?
C29 C30 1.494(5) . ?
C30 C31 1.377(4) . ?
C31 H31 0.9500 . ?
C31 C32 1.384(5) . ?
C32 H32 0.9500 . ?
C32 C33 1.381(5) . ?
C33 H33 0.9500 . ?
C33 C34 1.377(5) . ?
C34 H34 0.9500 . ?
C35 H35a 0.9900 . ?
C35 H35b 0.9900 . ?
C35 C36 1.514(4) . ?
C36 H36a 0.9900 . ?
C36 H36b 0.9900 . ?
C36 C37 1.534(5) . ?
C37 H37a 0.9900 . ?
C37 H37b 0.9900 . ?
C37 C38 1.521(5) . ?
C38 H38a 0.9900 . ?
C38 H38b 0.9900 . ?
C38 C39 1.518(5) . ?
C39 H39a 0.9900 . ?
C39 H39b 0.9900 . ?
C39 C40 1.524(5) . ?
C40 H40a 0.9900 . ?
C40 H40b 0.9900 . ?
C40 C41 1.518(5) . ?
C41 H41a 0.9900 . ?
C41 H41b 0.9900 . ?
C41 C42 1.521(5) . ?
C42 H42a 0.9900 . ?
C42 H42b 0.9900 . ?
C42 C43 1.512(5) . ?
C43 H43a 0.9900 . ?
C43 H43b 0.9900 . ?
C43 C44 1.512(5) . ?
C44 H44a 0.9900 . ?
C44 H44b 0.9900 . ?
C44 C45 1.519(6) . ?
C45 H45a 0.9900 . ?
C45 H45b 0.9900 . ?
C45 C46 1.518(6) . ?
C46 H46a 0.9800 . ?
C46 H46b 0.9800 . ?
C46 H46c 0.9800 . ?
S1 O1 1.481(3) . ?
S1 O2 1.452(6) . ?
S1 O3 1.417(7) . ?
S1 C47 1.788(6) . ?
S1' O1 1.464(4) . ?
S1' O2' 1.482(6) . ?
S1' O3' 1.389(7) . ?
S1' C47 1.677(7) . ?
F1 C47 1.328(5) . ?
F2 C47 1.534(9) . ?
F2' C47 1.177(8) . ?
F3 C47 1.315(7) . ?
F3' C47 1.451(8) . ?
S2 O4 1.435(2) . ?
S2 O5 1.438(2) . ?
S2 O6 1.436(2) . ?
S2 C48 1.795(4) . ?
F4 C48 1.345(4) . ?
F5 C48 1.347(4) . ?
F6 C48 1.338(4) . ?
